data_4101134
loop_
_publ_author_name
'Yoshikatsu Umezono'
'Wataru Fujita'
'Kunio Awaga'

_journal_name_full 'Journal of the American Chemical Society'
_journal_paper_doi 10.1021/ja057207i
_journal_year 2006
_chemical_formula_structural '(C6 H4 N S2)2 (C8 Co N4 S4)'
_chemical_formula_sum 'C20 H8 Co N6 S8'
_chemical_formula_weight 647.73
_space_group_IT_number 2
_symmetry_cell_setting triclinic
_symmetry_space_group_name_Hall '-P 1'
_symmetry_space_group_name_H-M 'P -1'
_cell_angle_alpha 78.989(9)
_cell_angle_beta 79.253(9)
_cell_angle_gamma 70.956(8)
_cell_formula_units_Z 1
_cell_length_a 7.0174(17)
_cell_length_b 7.2752(18)
_cell_length_c 12.901(4)
_cell_measurement_temperature 253(2)
_cell_volume 605.6(3)
_diffrn_ambient_temperature 253(2)
_exptl_crystal_density_diffrn 1.778
_cod_database_code 4101134

loop_
_symmetry_equiv_pos_as_xyz
'x, y, z'
'-x, -y, -z'

loop_
_atom_site_label
_atom_site_type_symbol
_atom_site_fract_x
_atom_site_fract_y
_atom_site_fract_z
_atom_site_U_iso_or_equiv
_atom_site_adp_type
_atom_site_occupancy
_atom_site_symmetry_multiplicity
_atom_site_calc_flag
_atom_site_refinement_flags
_atom_site_disorder_assembly
_atom_site_disorder_group
Co1 Co -0.5000 0.0000 0.0000 0.03543(12) Uani 1 2 d S . .
S1 S -0.50790(9) -0.40698(9) 0.13913(5) 0.04501(16) Uani 1 1 d . . .
S2 S -0.91321(9) -0.32004(8) 0.13761(4) 0.03998(15) Uani 1 1 d . . .
S3 S -0.81689(7) 0.12030(7) 0.06429(4) 0.03026(13) Uani 1 1 d . . .
S4 S -0.39802(7) 0.03432(7) 0.14332(4) 0.02998(13) Uani 1 1 d . . .
C1 C -0.6476(3) -0.3395(3) 0.25807(15) 0.0284(4) Uani 1 1 d . . .
C2 C -0.8560(3) -0.2957(3) 0.25656(14) 0.0294(4) Uani 1 1 d . . .
C3 C -0.9945(3) -0.2388(3) 0.34659(17) 0.0398(5) Uani 1 1 d . . .
C4 C -0.9189(4) -0.2309(4) 0.43483(16) 0.0419(5) Uani 1 1 d . . .
C5 C -0.7103(4) -0.2748(3) 0.43653(16) 0.0372(5) Uani 1 1 d . . .
C6 C -0.5730(3) -0.3283(3) 0.34927(17) 0.0350(4) Uani 1 1 d . . .
C7 C -0.8049(3) 0.1661(3) 0.18891(14) 0.0256(4) Uani 1 1 d . . .
C8 C -0.6218(3) 0.1266(3) 0.22426(14) 0.0253(4) Uani 1 1 d . . .
C9 C -0.9943(3) 0.2538(3) 0.25005(14) 0.0304(4) Uani 1 1 d . . .
C10 C -0.6126(3) 0.1640(3) 0.32824(15) 0.0293(4) Uani 1 1 d . . .
N1 N -0.6868(3) -0.4049(2) 0.07784(14) 0.0386(4) Uani 1 1 d . . .
N2 N -1.1478(3) 0.3292(3) 0.29551(15) 0.0488(5) Uani 1 1 d . . .
N3 N -0.6103(3) 0.1967(3) 0.41101(14) 0.0441(4) Uani 1 1 d . . .
H1 H -1.138(4) -0.206(4) 0.346(2) 0.054 Uiso 1 1 d . . .
H2 H -1.013(4) -0.194(4) 0.496(2) 0.053 Uiso 1 1 d . . .
H3 H -0.665(4) -0.267(4) 0.494(2) 0.054 Uiso 1 1 d . . .
H4 H -0.433(4) -0.362(4) 0.348(2) 0.052 Uiso 1 1 d . . .

loop_
_atom_site_aniso_label
_atom_site_aniso_U_11
_atom_site_aniso_U_22
_atom_site_aniso_U_33
_atom_site_aniso_U_23
_atom_site_aniso_U_13
_atom_site_aniso_U_12
Co1 0.02191(19) 0.0529(3) 0.0321(2) -0.02428(17) 0.00318(14) -0.00558(16)
S1 0.0391(3) 0.0532(3) 0.0449(3) -0.0293(3) 0.0106(2) -0.0130(3)
S2 0.0460(3) 0.0452(3) 0.0294(3) -0.0066(2) -0.0115(2) -0.0103(2)
S3 0.0232(2) 0.0406(3) 0.0228(2) -0.00996(18) -0.00055(16) -0.00239(19)
S4 0.0221(2) 0.0393(3) 0.0268(2) -0.01077(19) 0.00120(17) -0.00592(18)
C1 0.0287(9) 0.0250(9) 0.0293(9) -0.0075(7) 0.0005(7) -0.0055(7)
C2 0.0331(10) 0.0280(9) 0.0250(9) -0.0005(7) -0.0040(7) -0.0084(8)
C3 0.0285(10) 0.0547(14) 0.0344(11) -0.0088(9) 0.0009(8) -0.0115(9)
C4 0.0424(12) 0.0555(13) 0.0257(10) -0.0099(9) 0.0064(8) -0.0156(10)
C5 0.0467(12) 0.0411(12) 0.0265(9) -0.0056(8) -0.0092(9) -0.0140(9)
C6 0.0315(10) 0.0334(10) 0.0413(11) -0.0090(8) -0.0095(8) -0.0067(8)
C7 0.0280(9) 0.0242(9) 0.0209(8) -0.0039(6) 0.0015(7) -0.0050(7)
C8 0.0280(9) 0.0244(9) 0.0214(8) -0.0051(6) 0.0016(7) -0.0067(7)
C9 0.0285(9) 0.0332(10) 0.0241(8) -0.0055(7) -0.0011(7) -0.0024(8)
C10 0.0283(9) 0.0314(10) 0.0274(9) -0.0059(7) -0.0006(7) -0.0087(8)
N1 0.0555(11) 0.0308(9) 0.0290(8) -0.0082(7) -0.0008(8) -0.0128(8)
N2 0.0336(10) 0.0634(12) 0.0387(10) -0.0172(9) 0.0058(8) -0.0006(9)
N3 0.0486(11) 0.0556(12) 0.0333(9) -0.0132(8) -0.0050(8) -0.0189(9)

loop_
_geom_bond_atom_site_label_1
_geom_bond_atom_site_label_2
_geom_bond_distance
_geom_bond_site_symmetry_2
_geom_bond_publ_flag
Co1 S3 2.1721(7) . ?
Co1 S3 2.1721(7) 2_455 ?
Co1 S4 2.1862(7) 2_455 ?
Co1 S4 2.1863(7) . ?
S1 N1 1.598(2) . ?
S1 C1 1.7230(19) . ?
S2 N1 1.608(2) . ?
S2 C2 1.711(2) . ?
S3 C7 1.7251(19) . ?
S4 C8 1.7248(18) . ?
C1 C2 1.394(3) . ?
C1 C6 1.400(3) . ?
C2 C3 1.402(3) . ?
C3 C4 1.360(3) . ?
C4 C5 1.396(3) . ?
C5 C6 1.366(3) . ?
C7 C8 1.367(3) . ?
C7 C9 1.430(2) . ?
C8 C10 1.435(3) . ?
C9 N2 1.143(3) . ?
C10 N3 1.142(3) . ?
